data_1506878
loop_
_publ_author_name
'Du, Yanming'
'Creighton, Christopher J.'
'Tounge, Brett A.'
'Reitz, Allen B.'

_publ_section_title
;
 Noncovalent self-assembly of bicyclo[4.2.2]diketopiperazines: influence
 of saturation in the bridging carbacyclic ring.
;
_journal_issue 3
_journal_name_full 'Organic letters'
_journal_page_first 309
_journal_page_last 312
_journal_paper_doi 10.1021/ol036101u
_journal_volume 6
_journal_year 2004
_chemical_formula_sum 'C8 H10 N2 O2'
_chemical_formula_weight 166.18
_chemical_name_systematic
; 
 ? 
;
_space_group_IT_number 19
_symmetry_cell_setting orthorhombic
_symmetry_space_group_name_Hall 'P 2ac 2ab'
_symmetry_space_group_name_H-M 'P 21 21 21'
_atom_sites_solution_hydrogens geom
_atom_sites_solution_primary direct
_atom_sites_solution_secondary difmap
_audit_creation_method SHELXL-97
_cell_angle_alpha 90.00
_cell_angle_beta 90.00
_cell_angle_gamma 90.00
_cell_formula_units_Z 4
_cell_length_a 6.0993(6)
_cell_length_b 9.9481(10)
_cell_length_c 13.1235(13)
_cell_measurement_reflns_used 1862
_cell_measurement_temperature 193(2)
_cell_measurement_theta_max 25.340
_cell_measurement_theta_min 2.569
_cell_volume 796.29(14)
_computing_cell_refinement 'Bruker SAINT'
_computing_data_collection 'Bruker SMART'
_computing_data_reduction 'Bruker SHELXTL'
_computing_molecular_graphics 'Bruker SHELXTL'
_computing_publication_material 'Bruker SHELXTL'
_computing_structure_refinement 'Bruker SHELXTL'
_computing_structure_solution 'Bruker SHELXTL'
_diffrn_ambient_temperature 193(2)
_diffrn_measured_fraction_theta_full 0.955
_diffrn_measured_fraction_theta_max 0.955
_diffrn_measurement_device_type 'Bruker SMART CCD area detector'
_diffrn_measurement_method 'phi and omega scans'
_diffrn_radiation_monochromator graphite
_diffrn_radiation_source 'normal-focus sealed tube'
_diffrn_radiation_type MoK\a
_diffrn_radiation_wavelength 0.71073
_diffrn_reflns_av_R_equivalents 0.0414
_diffrn_reflns_av_sigmaI/netI 0.0517
_diffrn_reflns_limit_h_max 8
_diffrn_reflns_limit_h_min -8
_diffrn_reflns_limit_k_max 7
_diffrn_reflns_limit_k_min -13
_diffrn_reflns_limit_l_max 17
_diffrn_reflns_limit_l_min -17
_diffrn_reflns_number 5241
_diffrn_reflns_theta_full 28.94
_diffrn_reflns_theta_max 28.94
_diffrn_reflns_theta_min 2.57
_diffrn_standards_decay_% 0.00
_exptl_absorpt_coefficient_mu 0.102
_exptl_absorpt_correction_type none
_exptl_crystal_colour colorless
_exptl_crystal_density_diffrn 1.386
_exptl_crystal_density_method 'not measured'
_exptl_crystal_description 'Rectangular parallelepiped'
_exptl_crystal_F_000 352
_exptl_crystal_size_max 0.12
_exptl_crystal_size_mid 0.20
_exptl_crystal_size_min 0.52
_refine_diff_density_max 0.169
_refine_diff_density_min -0.132
_refine_diff_density_rms 0.036
_refine_ls_abs_structure_details 'Flack H D (1983), Acta Cryst. A39, 876-881'
_refine_ls_abs_structure_Flack -1.2(15)
_refine_ls_extinction_method none
_refine_ls_goodness_of_fit_ref 0.969
_refine_ls_hydrogen_treatment mixed
_refine_ls_matrix_type full
_refine_ls_number_parameters 149
_refine_ls_number_reflns 1963
_refine_ls_number_restraints 0
_refine_ls_restrained_S_all 0.969
_refine_ls_R_factor_all 0.0668
_refine_ls_R_factor_gt 0.0415
_refine_ls_shift/su_max 0.000
_refine_ls_shift/su_mean 0.000
_refine_ls_structure_factor_coef Fsqd
_refine_ls_weighting_details 'calc w=1/[\s^2^(Fo^2^)+(0.0397P)^2^+0.0000P] where P=(Fo^2^+2Fc^2^)/3'
_refine_ls_weighting_scheme calc
_refine_ls_wR_factor_gt 0.0764
_refine_ls_wR_factor_ref 0.0827
_reflns_number_gt 1458
_reflns_number_total 1963
_reflns_threshold_expression >2sigma(I)
_cod_data_source_file ol036101usi20031028_020530.cif
_cod_data_source_block cgi8
_cod_depositor_comments
;
The following automatic conversions were performed:

'_symmetry_cell_setting' value 'Orthorhombic' changed to
'orthorhombic' according to
/home/saulius/struct/CIF-dictionaries/cif_core.dic dictionary named
'cif_core.dic' version 2.4.1 from 2010-06-29.

Automatic conversion script
Id: cif_fix_values 1715 2011-07-08 13:25:40Z adriana 
;
_cod_original_sg_symbol_H-M P2(1)2(1)2(1)
_cod_database_code 1506878

loop_
_symmetry_equiv_pos_as_xyz
'x, y, z'
'-x+1/2, -y, z+1/2'
'-x, y+1/2, -z+1/2'
'x+1/2, -y+1/2, -z'

loop_
_atom_site_label
_atom_site_type_symbol
_atom_site_fract_x
_atom_site_fract_y
_atom_site_fract_z
_atom_site_U_iso_or_equiv
_atom_site_adp_type
_atom_site_occupancy
_atom_site_symmetry_multiplicity
_atom_site_calc_flag
O1 O 0.56583(19) -0.15461(12) 0.37094(10) 0.0409(3) Uani 1 1 d
O2 O -0.1401(2) 0.11409(13) 0.24828(9) 0.0437(4) Uani 1 1 d
N1 N 0.4186(3) 0.02753(15) 0.29390(11) 0.0322(4) Uani 1 1 d
H1N H 0.543(3) 0.0553(16) 0.2765(12) 0.026(5) Uiso 1 1 d
N2 N 0.0057(2) -0.05473(15) 0.34221(12) 0.0349(4) Uani 1 1 d
H2N H -0.120(4) -0.092(2) 0.3522(15) 0.052(6) Uiso 1 1 d
C1 C 0.4083(3) -0.08084(17) 0.35237(13) 0.0307(4) Uani 1 1 d
C2 C 0.1875(3) -0.1110(2) 0.40009(14) 0.0339(4) Uani 1 1 d
H2 H 0.174(3) -0.209(2) 0.4018(12) 0.031(5) Uiso 1 1 d
C3 C 0.0171(3) 0.05982(18) 0.29087(13) 0.0319(4) Uani 1 1 d
C4 C 0.2413(3) 0.12555(17) 0.28770(12) 0.0300(4) Uani 1 1 d
H4 H 0.254(2) 0.1712(16) 0.2222(12) 0.022(4) Uiso 1 1 d
C5 C 0.2577(3) 0.23371(18) 0.36989(13) 0.0350(4) Uani 1 1 d
H5A H 0.136(3) 0.302(2) 0.3564(14) 0.045(5) Uiso 1 1 d
H5B H 0.394(4) 0.284(2) 0.3565(14) 0.049(5) Uiso 1 1 d
C6 C 0.2565(3) 0.1949(2) 0.48083(13) 0.0367(4) Uani 1 1 d
H6 H 0.280(3) 0.2760(17) 0.5206(13) 0.028(4) Uiso 1 1 d
C7 C 0.2331(3) 0.0828(2) 0.53388(13) 0.0392(5) Uani 1 1 d
H7 H 0.236(3) 0.0949(17) 0.6091(14) 0.039(5) Uiso 1 1 d
C8 C 0.1923(3) -0.0624(2) 0.51033(15) 0.0414(5) Uani 1 1 d
H8A H 0.064(4) -0.091(2) 0.5422(14) 0.050(6) Uiso 1 1 d
H8B H 0.307(4) -0.1149(19) 0.5436(13) 0.043(5) Uiso 1 1 d

loop_
_atom_site_aniso_label
_atom_site_aniso_U_11
_atom_site_aniso_U_22
_atom_site_aniso_U_33
_atom_site_aniso_U_23
_atom_site_aniso_U_13
_atom_site_aniso_U_12
O1 0.0246(7) 0.0385(8) 0.0598(8) 0.0008(6) 0.0007(6) 0.0047(6)
O2 0.0252(7) 0.0573(9) 0.0484(8) 0.0121(7) -0.0063(5) -0.0003(6)
N1 0.0174(8) 0.0424(9) 0.0368(8) 0.0009(7) 0.0030(6) -0.0016(7)
N2 0.0200(7) 0.0351(9) 0.0497(9) 0.0058(7) -0.0006(6) -0.0041(6)
C1 0.0242(9) 0.0332(9) 0.0348(9) -0.0047(8) -0.0011(7) -0.0022(8)
C2 0.0214(8) 0.0324(11) 0.0480(11) 0.0064(9) -0.0002(7) -0.0008(8)
C3 0.0247(9) 0.0400(10) 0.0309(9) -0.0019(8) 0.0009(7) -0.0003(7)
C4 0.0246(9) 0.0370(10) 0.0284(8) 0.0070(7) 0.0006(7) 0.0000(8)
C5 0.0302(10) 0.0368(11) 0.0380(9) 0.0013(8) -0.0019(8) -0.0019(9)
C6 0.0322(10) 0.0428(11) 0.0351(9) -0.0078(9) -0.0002(8) 0.0008(9)
C7 0.0339(10) 0.0551(13) 0.0285(9) 0.0022(9) 0.0021(8) 0.0024(9)
C8 0.0318(10) 0.0491(12) 0.0432(11) 0.0159(10) 0.0053(8) 0.0044(9)

loop_
_atom_type_symbol
_atom_type_description
_atom_type_scat_dispersion_real
_atom_type_scat_dispersion_imag
_atom_type_scat_source
C C 0.0033 0.0016 'International Tables Vol C Tables 4.2.6.8 and 6.1.1.4'
H H 0.0000 0.0000 'International Tables Vol C Tables 4.2.6.8 and 6.1.1.4'
N N 0.0061 0.0033 'International Tables Vol C Tables 4.2.6.8 and 6.1.1.4'
O O 0.0106 0.0060 'International Tables Vol C Tables 4.2.6.8 and 6.1.1.4'

loop_
_geom_angle_atom_site_label_1
_geom_angle_atom_site_label_2
_geom_angle_atom_site_label_3
_geom_angle
C1 N1 C4 122.75(15)
C1 N1 H1N 117.9(11)
C4 N1 H1N 115.9(11)
C3 N2 C2 123.77(15)
C3 N2 H2N 119.6(14)
C2 N2 H2N 115.7(14)
O1 C1 N1 124.16(16)
O1 C1 C2 119.53(15)
N1 C1 C2 116.29(16)
N2 C2 C1 112.65(14)
N2 C2 C8 112.80(16)
C1 C2 C8 108.18(15)
N2 C2 H2 109.3(10)
C1 C2 H2 106.3(10)
C8 C2 H2 107.2(10)
O2 C3 N2 124.45(16)
O2 C3 C4 119.96(16)
N2 C3 C4 115.59(15)
N1 C4 C3 112.27(14)
N1 C4 C5 112.53(14)
C3 C4 C5 110.09(15)
N1 C4 H4 107.6(9)
C3 C4 H4 107.2(9)
C5 C4 H4 106.8(9)
C6 C5 C4 120.12(15)
C6 C5 H5A 109.5(11)
C4 C5 H5A 107.3(11)
C6 C5 H5B 107.8(11)
C4 C5 H5B 106.7(12)
H5A C5 H5B 104.2(15)
C7 C6 C5 136.52(18)
C7 C6 H6 115.7(10)
C5 C6 H6 107.8(10)
C6 C7 C8 136.26(17)
C6 C7 H7 114.7(10)
C8 C7 H7 108.9(10)
C7 C8 C2 120.31(16)
C7 C8 H8A 109.8(13)
C2 C8 H8A 108.3(12)
C7 C8 H8B 107.7(11)
C2 C8 H8B 105.6(11)
H8A C8 H8B 103.8(17)

loop_
_geom_bond_atom_site_label_1
_geom_bond_atom_site_label_2
_geom_bond_distance
O1 C1 1.234(2)
O2 C3 1.234(2)
N1 C1 1.325(2)
N1 C4 1.459(2)
N1 H1N 0.841(19)
N2 C3 1.326(2)
N2 C2 1.456(2)
N2 H2N 0.86(2)
C1 C2 1.515(2)
C2 C8 1.526(3)
C2 H2 0.977(19)
C3 C4 1.516(2)
C4 C5 1.527(2)
C4 H4 0.974(16)
C5 C6 1.506(3)
C5 H5A 1.02(2)
C5 H5B 0.99(2)
C6 C7 1.323(3)
C6 H6 0.972(17)
C7 C8 1.497(3)
C7 H7 0.995(18)
C8 H8A 0.93(2)
C8 H8B 0.98(2)

loop_
_geom_torsion_atom_site_label_1
_geom_torsion_atom_site_label_2
_geom_torsion_atom_site_label_3
_geom_torsion_atom_site_label_4
_geom_torsion
C4 N1 C1 O1 -168.84(15)
C4 N1 C1 C2 9.7(2)
C3 N2 C2 C1 -33.4(2)
C3 N2 C2 C8 89.5(2)
O1 C1 C2 N2 -156.31(16)
N1 C1 C2 N2 25.1(2)
O1 C1 C2 C8 78.3(2)
N1 C1 C2 C8 -100.28(17)
C2 N2 C3 O2 -173.95(17)
C2 N2 C3 C4 5.2(2)
C1 N1 C4 C3 -37.8(2)
C1 N1 C4 C5 87.06(19)
O2 C3 C4 N1 -151.50(16)
N2 C3 C4 N1 29.3(2)
O2 C3 C4 C5 82.3(2)
N2 C3 C4 C5 -96.90(17)
N1 C4 C5 C6 -58.8(2)
C3 C4 C5 C6 67.3(2)
C4 C5 C6 C7 -4.3(3)
C5 C6 C7 C8 -1.2(4)
C6 C7 C8 C2 5.3(4)
N2 C2 C8 C7 -65.3(2)
C1 C2 C8 C7 60.0(2)

loop_
_cod_related_entry_id
_cod_related_entry_database
_cod_related_entry_code
1 ChemSpider 21200275
